data_4114627
loop_
_publ_author_name
'David R. Spring'
'Shyam Krishnan'
'Helen E. Blackwell'
'Stuart L. Schreiber'

_publ_section_title
;
 Diversity-Oriented Synthesis of Biaryl-Containing Medium Rings Using a
 One Bead/One Stock Solution Platform
;
_journal_name_full 'Journal of the American Chemical Society'
_journal_page_first 1354
_journal_page_last 1363
_journal_paper_doi 10.1021/ja017248o
_journal_volume 124
_journal_year 2002
_chemical_formula_sum 'C26 H29 N O3'
_chemical_formula_weight 403.50
_chemical_name_systematic
; 
 ? 
;
_space_group_IT_number 4
_symmetry_cell_setting monoclinic
_symmetry_space_group_name_Hall 'P 2yb'
_symmetry_space_group_name_H-M 'P 1 21 1'
_atom_sites_solution_hydrogens geom
_atom_sites_solution_primary direct
_atom_sites_solution_secondary difmap
_audit_creation_method SHELXL-97
_cell_angle_alpha 90.00
_cell_angle_beta 106.668(2)
_cell_angle_gamma 90.00
_cell_formula_units_Z 2
_cell_length_a 9.4192(1)
_cell_length_b 10.1201(1)
_cell_length_c 11.8636(3)
_cell_measurement_reflns_used 121
_cell_measurement_temperature 213(2)
_cell_measurement_theta_max 20.56
_cell_measurement_theta_min 2.26
_cell_volume 1083.36(3)
_computing_cell_refinement 'SMART (Bruker, V4.050, 1995)'
_computing_data_collection 'ASTRO (Bruker, V4.050, 1995)'
_computing_data_reduction 'SAINT (Bruker, V5.A06, 1997)'
_computing_molecular_graphics 'SHELXTL (Bruker, 1998, ver 5.10)'
_computing_publication_material 'CIFTAB (Sheldrick, 1993)'
_computing_structure_refinement 'SHELXL-97 (Sheldrick, 1997)'
_computing_structure_solution 'SHELXS-97 (Sheldrick, 1990)'
_diffrn_ambient_temperature 213(2)
_diffrn_measured_fraction_theta_full 0.970
_diffrn_measured_fraction_theta_max 0.970
_diffrn_measurement_method 'w, 0.3 deg'
_diffrn_radiation_monochromator graphite
_diffrn_radiation_source 'fine-focus sealed tube'
_diffrn_radiation_type MoK\a
_diffrn_radiation_wavelength 0.71073
_diffrn_reflns_av_R_equivalents 0.0249
_diffrn_reflns_av_sigmaI/netI 0.0293
_diffrn_reflns_limit_h_max 12
_diffrn_reflns_limit_h_min -11
_diffrn_reflns_limit_k_max 13
_diffrn_reflns_limit_k_min -6
_diffrn_reflns_limit_l_max 15
_diffrn_reflns_limit_l_min -15
_diffrn_reflns_number 7178
_diffrn_reflns_theta_full 28.30
_diffrn_reflns_theta_max 28.30
_diffrn_reflns_theta_min 1.79
_diffrn_standards_decay_% <1
_diffrn_standards_interval_count 0
_diffrn_standards_number 0
_exptl_absorpt_coefficient_mu 0.080
_exptl_absorpt_correction_type none
_exptl_crystal_colour colorless
_exptl_crystal_density_diffrn 1.237
_exptl_crystal_description needle
_exptl_crystal_F_000 432
_exptl_crystal_size_max 0.20
_exptl_crystal_size_mid 0.10
_exptl_crystal_size_min 0.10
_refine_diff_density_max 0.251
_refine_diff_density_min -0.220
_refine_diff_density_rms 0.037
_refine_ls_abs_structure_details 'Flack H D (1983), Acta Cryst. A39, 876-881'
_refine_ls_abs_structure_Flack 0.5(11)
_refine_ls_extinction_method none
_refine_ls_goodness_of_fit_ref 1.086
_refine_ls_hydrogen_treatment mixed
_refine_ls_matrix_type full
_refine_ls_number_parameters 271
_refine_ls_number_reflns 3620
_refine_ls_number_restraints 1
_refine_ls_restrained_S_all 1.086
_refine_ls_R_factor_all 0.0452
_refine_ls_R_factor_gt 0.0424
_refine_ls_shift/su_max 0.013
_refine_ls_shift/su_mean 0.003
_refine_ls_structure_factor_coef Fsqd
_refine_ls_weighting_details 'calc w=1/[\s^2^(Fo^2^)+(0.0693P)^2^+0.1119P] where P=(Fo^2^+2Fc^2^)/3'
_refine_ls_weighting_scheme calc
_refine_ls_wR_factor_gt 0.1127
_refine_ls_wR_factor_ref 0.1144
_reflns_number_gt 3359
_reflns_number_total 3620
_reflns_threshold_expression >2sigma(I)
_cod_data_source_file ja017248o_s2_05.cif
_cod_data_source_block sls30
_cod_database_code 4114627

loop_
_symmetry_equiv_pos_as_xyz
'x, y, z'
'-x, y+1/2, -z'

loop_
_atom_site_label
_atom_site_type_symbol
_atom_site_fract_x
_atom_site_fract_y
_atom_site_fract_z
_atom_site_U_iso_or_equiv
_atom_site_adp_type
_atom_site_occupancy
_atom_site_symmetry_multiplicity
_atom_site_calc_flag
_atom_site_refinement_flags
O1 O -1.15659(14) -0.13137(18) -0.88464(11) 0.0416(4) Uani 1 1 d .
O2 O -0.42763(15) -0.33422(18) -0.69731(13) 0.0424(4) Uani 1 1 d .
O3 O -0.48628(16) -0.43078(17) -0.90880(13) 0.0433(4) Uani 1 1 d .
N1 N -0.89134(17) -0.04386(19) -0.70030(14) 0.0345(3) Uani 1 1 d .
C1 C -0.85052(19) -0.0260(2) -0.81054(16) 0.0307(4) Uani 1 1 d .
H1A H -0.7894 0.0536 -0.8035 0.037 Uiso 1 1 calc R
H1B H -0.9410 -0.0117 -0.8751 0.037 Uiso 1 1 calc R
C2 C -0.76685(17) -0.14153(19) -0.84157(15) 0.0283(4) Uani 1 1 d .
C3 C -0.80139(18) -0.19658(19) -0.95305(15) 0.0294(4) Uani 1 1 d .
C4 C -0.92992(19) -0.1517(2) -1.05377(15) 0.0312(4) Uani 1 1 d .
C5 C -1.07821(19) -0.1690(2) -1.05432(16) 0.0342(4) Uani 1 1 d .
C6 C -1.1196(2) -0.2340(2) -0.95464(19) 0.0390(4) Uani 1 1 d .
H6A H -1.2045 -0.2929 -0.9851 0.047 Uiso 1 1 calc R
H6B H -1.0363 -0.2864 -0.9071 0.047 Uiso 1 1 calc R
C7 C -1.1363(2) -0.1689(3) -0.76538(17) 0.0453(5) Uani 1 1 d .
H7A H -1.1756 -0.2582 -0.7632 0.054 Uiso 1 1 calc R
H7B H -1.1925 -0.1087 -0.7297 0.054 Uiso 1 1 calc R
C8 C -0.97190(19) -0.1663(2) -0.69262(16) 0.0355(4) Uani 1 1 d .
H8A H -0.9214 -0.2392 -0.7214 0.043 Uiso 1 1 calc R
C9 C -0.9622(3) 0.0765(3) -0.6772(2) 0.0506(6) Uani 1 1 d .
H9A H -0.9900 0.0664 -0.6050 0.076 Uiso 1 1 calc R
H9B H -1.0502 0.0935 -0.7420 0.076 Uiso 1 1 calc R
H9C H -0.8939 0.1500 -0.6691 0.076 Uiso 1 1 calc R
C10 C -0.64124(18) -0.1868(2) -0.75453(16) 0.0315(4) Uani 1 1 d .
H10A H -0.6184 -0.1501 -0.6786 0.038 Uiso 1 1 calc R
C11 C -0.55083(19) -0.2837(2) -0.77797(16) 0.0322(4) Uani 1 1 d .
C12 C -0.58369(19) -0.3378(2) -0.89213(17) 0.0335(4) Uani 1 1 d .
C13 C -0.7080(2) -0.2948(2) -0.97743(16) 0.0327(4) Uani 1 1 d .
H13A H -0.7310 -0.3316 -1.0533 0.039 Uiso 1 1 calc R
C14 C -0.9005(2) -0.0924(2) -1.15036(17) 0.0388(5) Uani 1 1 d .
H14A H -0.8017 -0.0835 -1.1519 0.047 Uiso 1 1 calc R
C15 C -1.0140(3) -0.0461(3) -1.24469(18) 0.0465(5) Uani 1 1 d .
H15A H -0.9923 -0.0064 -1.3094 0.056 Uiso 1 1 calc R
C16 C -1.1600(2) -0.0589(3) -1.24248(18) 0.0476(6) Uani 1 1 d .
H16A H -1.2375 -0.0259 -1.3049 0.057 Uiso 1 1 calc R
C17 C -1.1906(2) -0.1200(3) -1.14892(17) 0.0424(5) Uani 1 1 d .
H17A H -1.2898 -0.1290 -1.1485 0.051 Uiso 1 1 calc R
C18 C -0.3934(3) -0.2836(4) -0.5817(2) 0.0601(7) Uani 1 1 d .
H18A H -0.3048 -0.3265 -0.5331 0.090 Uiso 1 1 calc R
H18B H -0.4754 -0.3003 -0.5495 0.090 Uiso 1 1 calc R
H18C H -0.3763 -0.1891 -0.5832 0.090 Uiso 1 1 calc R
C19 C -0.5089(3) -0.4760(3) -1.0268(2) 0.0511(6) Uani 1 1 d .
H19A H -0.4345 -0.5416 -1.0285 0.077 Uiso 1 1 calc R
H19B H -0.5010 -0.4020 -1.0766 0.077 Uiso 1 1 calc R
H19C H -0.6067 -0.5151 -1.0554 0.077 Uiso 1 1 calc R
C20 C -0.9667(2) -0.1987(3) -0.56450(18) 0.0449(6) Uani 1 1 d .
H20A H -1.0088 -0.1239 -0.5326 0.054 Uiso 1 1 calc R
H20B H -1.0306 -0.2753 -0.5652 0.054 Uiso 1 1 calc R
C21 C -0.8154(2) -0.2281(2) -0.48240(15) 0.0356(4) Uani 1 1 d .
C22 C -0.7581(3) -0.3539(3) -0.4739(2) 0.0502(6) Uani 1 1 d .
H22A H -0.8121 -0.4210 -0.5223 0.060 Uiso 1 1 calc R
C23 C -0.6218(3) -0.3832(3) -0.3947(3) 0.0613(7) Uani 1 1 d .
H23A H -0.5848 -0.4699 -0.3900 0.074 Uiso 1 1 calc R
C24 C -0.5413(3) -0.2874(3) -0.3239(2) 0.0550(6) Uani 1 1 d .
H24A H -0.4489 -0.3075 -0.2704 0.066 Uiso 1 1 calc R
C25 C -0.5965(3) -0.1616(3) -0.3314(3) 0.0647(7) Uani 1 1 d .
H25A H -0.5415 -0.0946 -0.2834 0.078 Uiso 1 1 calc R
C26 C -0.7333(3) -0.1325(3) -0.4099(2) 0.0559(6) Uani 1 1 d .
H26A H -0.7706 -0.0460 -0.4135 0.067 Uiso 1 1 calc R

loop_
_atom_site_aniso_label
_atom_site_aniso_U_11
_atom_site_aniso_U_22
_atom_site_aniso_U_33
_atom_site_aniso_U_23
_atom_site_aniso_U_13
_atom_site_aniso_U_12
O1 0.0307(6) 0.0569(10) 0.0358(7) 0.0059(7) 0.0074(5) 0.0049(7)
O2 0.0315(7) 0.0531(10) 0.0377(7) 0.0064(7) 0.0021(5) 0.0110(7)
O3 0.0375(7) 0.0473(10) 0.0430(7) 0.0007(7) 0.0084(6) 0.0157(7)
N1 0.0342(7) 0.0355(9) 0.0343(7) 0.0013(7) 0.0104(6) 0.0028(7)
C1 0.0297(8) 0.0286(9) 0.0332(8) 0.0022(7) 0.0081(6) -0.0008(7)
C2 0.0225(7) 0.0291(9) 0.0330(8) 0.0034(7) 0.0077(6) -0.0028(7)
C3 0.0257(7) 0.0304(10) 0.0310(8) 0.0040(7) 0.0063(6) -0.0006(7)
C4 0.0311(8) 0.0292(10) 0.0300(8) 0.0000(7) 0.0037(6) 0.0043(7)
C5 0.0312(8) 0.0353(10) 0.0324(8) -0.0010(8) 0.0031(7) 0.0008(8)
C6 0.0270(8) 0.0435(11) 0.0425(10) 0.0025(10) 0.0037(7) -0.0051(8)
C7 0.0291(8) 0.0678(16) 0.0385(9) 0.0085(11) 0.0089(7) -0.0023(10)
C8 0.0293(8) 0.0456(12) 0.0313(8) 0.0051(9) 0.0081(7) -0.0005(8)
C9 0.0574(13) 0.0485(14) 0.0480(11) -0.0037(11) 0.0184(10) 0.0140(11)
C10 0.0258(8) 0.0364(10) 0.0317(8) 0.0022(8) 0.0075(6) -0.0049(7)
C11 0.0238(7) 0.0358(10) 0.0356(9) 0.0076(8) 0.0061(7) 0.0003(7)
C12 0.0270(8) 0.0350(10) 0.0393(9) 0.0048(8) 0.0107(7) 0.0047(8)
C13 0.0297(8) 0.0349(10) 0.0318(8) 0.0005(8) 0.0059(7) 0.0022(7)
C14 0.0348(9) 0.0429(12) 0.0372(10) 0.0043(9) 0.0080(7) 0.0029(8)
C15 0.0537(12) 0.0500(13) 0.0336(10) 0.0093(10) 0.0091(9) 0.0082(11)
C16 0.0441(10) 0.0570(15) 0.0337(9) 0.0050(11) -0.0016(8) 0.0125(11)
C17 0.0302(8) 0.0529(13) 0.0388(9) -0.0035(10) 0.0013(7) 0.0042(9)
C18 0.0515(13) 0.0760(19) 0.0415(11) 0.0040(13) -0.0047(10) 0.0230(13)
C19 0.0412(10) 0.0588(16) 0.0524(13) -0.0097(12) 0.0117(9) 0.0149(11)
C20 0.0344(9) 0.0657(17) 0.0370(9) 0.0109(10) 0.0141(8) 0.0014(10)
C21 0.0363(9) 0.0444(11) 0.0265(8) 0.0056(8) 0.0096(7) -0.0027(9)
C22 0.0443(11) 0.0433(13) 0.0589(14) -0.0118(11) 0.0083(10) -0.0071(10)
C23 0.0552(14) 0.0410(14) 0.0826(19) 0.0062(13) 0.0115(13) 0.0084(11)
C24 0.0484(12) 0.0629(17) 0.0436(12) 0.0055(12) -0.0029(10) 0.0041(12)
C25 0.0555(13) 0.0613(18) 0.0622(15) -0.0186(15) -0.0074(11) 0.0000(13)
C26 0.0521(12) 0.0391(13) 0.0677(15) -0.0070(12) 0.0032(11) 0.0031(11)

loop_
_atom_type_symbol
_atom_type_description
_atom_type_scat_dispersion_real
_atom_type_scat_dispersion_imag
_atom_type_scat_source
C C 0.0033 0.0016 'International Tables Vol C Tables 4.2.6.8 and 6.1.1.4'
H H 0.0000 0.0000 'International Tables Vol C Tables 4.2.6.8 and 6.1.1.4'
N N 0.0061 0.0033 'International Tables Vol C Tables 4.2.6.8 and 6.1.1.4'
O O 0.0106 0.0060 'International Tables Vol C Tables 4.2.6.8 and 6.1.1.4'

loop_
_geom_angle_atom_site_label_1
_geom_angle_atom_site_label_2
_geom_angle_atom_site_label_3
_geom_angle
C7 O1 C6 113.35(19)
C11 O2 C18 116.96(17)
C12 O3 C19 116.35(16)
C9 N1 C8 114.95(16)
C9 N1 C1 108.40(17)
C8 N1 C1 115.35(16)
N1 C1 C2 114.05(15)
C3 C2 C10 119.23(17)
C3 C2 C1 123.16(15)
C10 C2 C1 117.41(16)
C2 C3 C13 119.32(16)
C2 C3 C4 123.46(16)
C13 C3 C4 117.12(16)
C14 C4 C5 118.87(16)
C14 C4 C3 118.61(16)
C5 C4 C3 122.51(16)
C17 C5 C4 118.90(18)
C17 C5 C6 118.81(17)
C4 C5 C6 122.25(16)
O1 C6 C5 107.49(18)
O1 C7 C8 112.27(15)
N1 C8 C7 115.68(19)
N1 C8 C20 111.69(17)
C7 C8 C20 106.92(14)
C11 C10 C2 121.47(17)
O2 C11 C10 124.87(18)
O2 C11 C12 115.66(18)
C10 C11 C12 119.46(16)
O3 C12 C13 125.05(18)
O3 C12 C11 115.75(16)
C13 C12 C11 119.20(18)
C12 C13 C3 121.30(17)
C15 C14 C4 121.34(19)
C16 C15 C14 119.4(2)
C17 C16 C15 119.79(18)
C16 C17 C5 121.61(18)
C21 C20 C8 115.80(15)
C22 C21 C26 117.8(2)
C22 C21 C20 120.5(2)
C26 C21 C20 121.6(2)
C21 C22 C23 121.0(2)
C24 C23 C22 120.6(3)
C23 C24 C25 119.2(2)
C24 C25 C26 120.2(3)
C21 C26 C25 121.2(3)

loop_
_geom_bond_atom_site_label_1
_geom_bond_atom_site_label_2
_geom_bond_distance
O1 C7 1.424(2)
O1 C6 1.434(3)
O2 C11 1.374(2)
O2 C18 1.412(3)
O3 C12 1.368(2)
O3 C19 1.430(3)
N1 C9 1.452(3)
N1 C8 1.470(3)
N1 C1 1.476(2)
C1 C2 1.513(3)
C2 C3 1.385(2)
C2 C10 1.405(2)
C3 C13 1.411(3)
C3 C4 1.507(2)
C4 C14 1.390(3)
C4 C5 1.406(3)
C5 C17 1.395(3)
C5 C6 1.499(3)
C7 C8 1.541(3)
C8 C20 1.542(3)
C10 C11 1.378(3)
C11 C12 1.410(3)
C12 C13 1.380(2)
C14 C15 1.389(3)
C15 C16 1.388(3)
C16 C17 1.371(3)
C20 C21 1.508(3)
C21 C22 1.375(3)
C21 C26 1.375(3)
C22 C23 1.388(4)
C23 C24 1.362(4)
C24 C25 1.369(4)
C25 C26 1.388(4)

loop_
_geom_torsion_atom_site_label_1
_geom_torsion_atom_site_label_2
_geom_torsion_atom_site_label_3
_geom_torsion_atom_site_label_4
_geom_torsion
C9 N1 C1 C2 176.49(17)
C8 N1 C1 C2 -53.0(2)
N1 C1 C2 C3 133.31(17)
N1 C1 C2 C10 -51.9(2)
C10 C2 C3 C13 -1.3(3)
C1 C2 C3 C13 173.34(17)
C10 C2 C3 C4 -177.58(17)
C1 C2 C3 C4 -2.9(3)
C2 C3 C4 C14 114.3(2)
C13 C3 C4 C14 -62.0(3)
C2 C3 C4 C5 -66.5(3)
C13 C3 C4 C5 117.2(2)
C14 C4 C5 C17 -3.3(3)
C3 C4 C5 C17 177.49(19)
C14 C4 C5 C6 179.0(2)
C3 C4 C5 C6 -0.2(3)
C7 O1 C6 C5 -154.54(15)
C17 C5 C6 O1 -76.8(2)
C4 C5 C6 O1 100.9(2)
C6 O1 C7 C8 77.4(3)
C9 N1 C8 C7 51.8(2)
C1 N1 C8 C7 -75.5(2)
C9 N1 C8 C20 -70.8(2)
C1 N1 C8 C20 161.95(16)
O1 C7 C8 N1 50.9(3)
O1 C7 C8 C20 176.0(2)
C3 C2 C10 C11 0.7(3)
C1 C2 C10 C11 -174.29(17)
C18 O2 C11 C10 0.9(3)
C18 O2 C11 C12 -179.0(2)
C2 C10 C11 O2 -179.04(18)
C2 C10 C11 C12 0.8(3)
C19 O3 C12 C13 6.5(3)
C19 O3 C12 C11 -173.4(2)
O2 C11 C12 O3 -1.9(3)
C10 C11 C12 O3 178.31(17)
O2 C11 C12 C13 178.25(17)
C10 C11 C12 C13 -1.6(3)
O3 C12 C13 C3 -178.95(19)
C11 C12 C13 C3 0.9(3)
C2 C3 C13 C12 0.5(3)
C4 C3 C13 C12 177.01(18)
C5 C4 C14 C15 2.3(3)
C3 C4 C14 C15 -178.4(2)
C4 C14 C15 C16 0.1(4)
C14 C15 C16 C17 -1.6(4)
C15 C16 C17 C5 0.6(4)
C4 C5 C17 C16 1.9(4)
C6 C5 C17 C16 179.7(2)
N1 C8 C20 C21 -64.2(3)
C7 C8 C20 C21 168.3(2)
C8 C20 C21 C22 -86.3(3)
C8 C20 C21 C26 96.9(3)
C26 C21 C22 C23 -0.2(4)
C20 C21 C22 C23 -177.1(2)
C21 C22 C23 C24 -0.2(4)
C22 C23 C24 C25 0.1(5)
C23 C24 C25 C26 0.5(5)
C22 C21 C26 C25 0.7(4)
C20 C21 C26 C25 177.6(2)
C24 C25 C26 C21 -0.9(5)
